data_4033562
loop_
_publ_author_name
'Ill\'an-Cabeza, Nuria A'
'Jim\'enez-Pulido, Sonia B'
'Hueso-Ure\~na, Francisco'
'Ram\'irez-Exp\'osito, Mar\'ia J'
'S\'anchez-S\'anchez, Purificaci\'on'
'Mart\'inez-Martos, Jos\'e M'
'Moreno-Carretero, Miguel N'

_publ_section_title
;
 Effects on estrogen-dependent and triple negative breast cancer cells
 growth of Ni(II), Zn(II) and Cd(II) complexes with the Schiff base
 derived from pyridine-2-carboxaldehyde and 5,6-diamino-1,3-dimethyluracil
 explored through the renin-angiotensin system (RAS)-regulating
 aminopeptidases.
;
_journal_name_full 'Journal of inorganic biochemistry'
_journal_page_first 52
_journal_page_last 62
_journal_paper_doi 10.1016/j.jinorgbio.2018.04.022
_journal_volume 185
_journal_year 2018
_chemical_compound_source 'synthesis as described'
_chemical_formula_moiety 'C24 H24 N10 Ni1 O5'
_chemical_formula_sum 'C24 H24 N10 Ni O5'
_chemical_formula_weight 591.24
_space_group_IT_number 2
_symmetry_cell_setting triclinic
_symmetry_Int_Tables_number 2
_symmetry_space_group_name_Hall '-P 1'
_symmetry_space_group_name_H-M 'P -1'
_atom_sites_solution_hydrogens mixed
_audit_conform_dict_location ftp://ftp.iucr.org/pub/cif_core.dic
_audit_conform_dict_name cif_core.dic
_audit_conform_dict_version 2.4.3
_audit_creation_date 2017-01-12T12:33:53-00:00
_audit_creation_method 'WinGX routine CIF_UPDATE'
_cell_angle_alpha 116.489(8)
_cell_angle_beta 110.082(12)
_cell_angle_gamma 94.251(10)
_cell_formula_units_Z 2
_cell_length_a 9.7652(10)
_cell_length_b 12.6071(15)
_cell_length_c 12.6665(16)
_cell_measurement_reflns_used 76
_cell_measurement_temperature 120(2)
_cell_measurement_theta_max 20
_cell_measurement_theta_min 3
_cell_measurement_wavelength 0.71073
_cell_volume 1262.0(3)
_computing_cell_refinement 'Dirax/lsq (Duisenberg & Schreurs, 1989-2000)'
_computing_data_collection 'Collect (Bruker AXS BV, 1997-2004)'
_computing_data_reduction 'EvalCCD (Duisenberg & Schreurs 1990-2000)'
_computing_molecular_graphics 'Ortep-3 for Windows (Farrugia, 1997)'
_computing_publication_material 'WinGX publication routines (Farrugia, 1999)'
_computing_structure_refinement 'SHELXL-2016/4 (Sheldrick, 2016)'
_computing_structure_solution 'SHELXS-86 (Sheldrick, 1986)'
_diffrn_ambient_temperature 120(2)
_diffrn_detector 'CCD plate'
_diffrn_detector_area_resol_mean 9
_diffrn_measured_fraction_theta_full 0.991
_diffrn_measured_fraction_theta_max 0.993
_diffrn_measurement_device '95mm CCD camera on \k-goniostat'
_diffrn_measurement_device_type KappaCCD
_diffrn_measurement_method 'CCD rotation images, thick slices'
_diffrn_orient_matrix_type X=UH
_diffrn_orient_matrix_UB_11 0.01
_diffrn_orient_matrix_UB_12 0
_diffrn_orient_matrix_UB_13 0
_diffrn_orient_matrix_UB_21 0
_diffrn_orient_matrix_UB_22 0.01
_diffrn_orient_matrix_UB_23 0
_diffrn_orient_matrix_UB_31 0
_diffrn_orient_matrix_UB_32 0
_diffrn_orient_matrix_UB_33 0.01
_diffrn_radiation_monochromator 'horizonally mounted graphite crystal'
_diffrn_radiation_probe x-ray
_diffrn_radiation_type MoK\a
_diffrn_radiation_wavelength 0.71073
_diffrn_reflns_av_R_equivalents 0.0823
_diffrn_reflns_av_unetI/netI 0.06
_diffrn_reflns_Laue_measured_fraction_full 0.991
_diffrn_reflns_Laue_measured_fraction_max 0.993
_diffrn_reflns_limit_h_max 12
_diffrn_reflns_limit_h_min -12
_diffrn_reflns_limit_k_max 16
_diffrn_reflns_limit_k_min -16
_diffrn_reflns_limit_l_max 16
_diffrn_reflns_limit_l_min -16
_diffrn_reflns_number 34682
_diffrn_reflns_point_group_measured_fraction_full 0.991
_diffrn_reflns_point_group_measured_fraction_max 0.993
_diffrn_reflns_theta_full 25.242
_diffrn_reflns_theta_max 27.498
_diffrn_reflns_theta_min 5.043
_diffrn_source 'Enraf Nonius FR590'
_diffrn_standards_interval_count .
_diffrn_standards_interval_time .
_diffrn_standards_number 0
_exptl_absorpt_coefficient_mu 0.827
_exptl_absorpt_correction_T_max 0.879
_exptl_absorpt_correction_T_min 0.7022
_exptl_absorpt_correction_type multi-scan
_exptl_absorpt_process_details 'SADABS 2.10 (Sheldrick, 2003)'
_exptl_crystal_colour green
_exptl_crystal_density_diffrn 1.556
_exptl_crystal_density_method 'not measured'
_exptl_crystal_description prism
_exptl_crystal_F_000 612
_exptl_crystal_size_max 0.46
_exptl_crystal_size_mid 0.25
_exptl_crystal_size_min 0.16
_refine_diff_density_max 0.79
_refine_diff_density_min -0.957
_refine_diff_density_rms 0.105
_refine_ls_extinction_method none
_refine_ls_goodness_of_fit_ref 1.052
_refine_ls_hydrogen_treatment mixed
_refine_ls_matrix_type full
_refine_ls_number_constraints 0
_refine_ls_number_parameters 381
_refine_ls_number_reflns 5754
_refine_ls_number_restraints 0
_refine_ls_restrained_S_all 1.052
_refine_ls_R_factor_all 0.0958
_refine_ls_R_factor_gt 0.0597
_refine_ls_shift/su_max 0
_refine_ls_shift/su_mean 0
_refine_ls_structure_factor_coef Fsqd
_refine_ls_weighting_details 'w=1/[\s^2^(Fo^2^)+(0.1010P)^2^+1.0087P] where P=(Fo^2^+2Fc^2^)/3'
_refine_ls_weighting_scheme calc
_refine_ls_wR_factor_gt 0.1485
_refine_ls_wR_factor_ref 0.1756
_reflns_Friedel_coverage 0
_reflns_number_gt 4087
_reflns_number_total 5754
_reflns_threshold_expression 'I > 2\s(I)'
_cod_data_source_file archive_Ni10344.cif
_cod_data_source_block shelx
_cod_database_code 4033562

loop_
_symmetry_equiv_pos_as_xyz
'x, y, z'
'-x, -y, -z'

loop_
_atom_site_label
_atom_site_type_symbol
_atom_site_fract_x
_atom_site_fract_y
_atom_site_fract_z
_atom_site_U_iso_or_equiv
_atom_site_adp_type
_atom_site_occupancy
_atom_site_site_symmetry_order
_atom_site_calc_flag
_atom_site_refinement_flags_posn
_atom_site_refinement_flags_adp
_atom_site_refinement_flags_occupancy
_atom_site_disorder_assembly
_atom_site_disorder_group
NI Ni 0.18176(5) 0.16083(4) 0.82962(4) 0.02511(17) Uani 1 1 d . . . . .
O42 O 0.2153(3) 0.4423(2) 1.2610(2) 0.0303(5) Uani 1 1 d . . . . .
O41 O 0.2763(3) -0.0451(2) 0.4417(2) 0.0306(6) Uani 1 1 d . . . . .
O22 O -0.2584(3) 0.4481(2) 1.0424(3) 0.0363(6) Uani 1 1 d . . . . .
O21 O 0.4721(3) 0.3414(2) 0.5425(3) 0.0385(6) Uani 1 1 d . . . . .
N11 N 0.3822(3) 0.3215(3) 0.6761(3) 0.0277(6) Uani 1 1 d . . . . .
OW O 0.3538(4) 0.5539(3) 0.5575(3) 0.0556(8) Uani 1 1 d . . . . .
N31 N 0.3749(3) 0.1491(3) 0.4925(3) 0.0295(6) Uani 1 1 d . . . . .
N52 N 0.2146(3) 0.2644(2) 1.0174(3) 0.0245(6) Uani 1 1 d . . . . .
N12 N -0.1464(3) 0.3284(3) 0.9237(3) 0.0286(6) Uani 1 1 d . . . . .
N1F2 N 0.3958(3) 0.1433(2) 0.9305(3) 0.0260(6) Uani 1 1 d . . . . .
N1F1 N 0.0647(3) -0.0156(3) 0.7742(3) 0.0252(6) Uani 1 1 d . . . . .
C4F2 C 0.6809(4) 0.1660(4) 1.0960(4) 0.0360(9) Uani 1 1 d . . . . .
H4F2 H 0.779652 0.173828 1.152822 0.043 Uiso 1 1 calc R U . . .
N32 N -0.0204(3) 0.4482(3) 1.1506(3) 0.0309(7) Uani 1 1 d . . . . .
N51 N 0.1843(3) 0.0553(3) 0.6533(3) 0.0250(6) Uani 1 1 d . . . . .
C5F1 C -0.0875(4) -0.1655(3) 0.7813(4) 0.0327(8) Uani 1 1 d . . . . .
H5F1 H -0.136625 -0.184313 0.8263 0.039 Uiso 1 1 calc R U . . .
N62 N -0.0175(4) 0.2112(3) 0.8054(3) 0.0288(6) Uani 1 1 d . . . . .
N61 N 0.2830(3) 0.2934(3) 0.8095(3) 0.0275(6) Uani 1 1 d . . . . .
C42 C 0.1082(4) 0.4040(3) 1.1552(3) 0.0277(7) Uani 1 1 d . . . . .
C52 C 0.1016(4) 0.3183(3) 1.0340(3) 0.0246(7) Uani 1 1 d . . . . .
C3F1 C -0.0262(4) -0.2239(3) 0.6017(4) 0.0330(8) Uani 1 1 d . . . . .
H3F1 H -0.03212 -0.284701 0.520241 0.04 Uiso 1 1 calc R U . . .
C3F2 C 0.5864(4) 0.2250(3) 1.1457(4) 0.0318(8) Uani 1 1 d . . . . .
H3F2 H 0.618869 0.273957 1.237024 0.038 Uiso 1 1 calc R U . . .
C2F2 C 0.4432(4) 0.2122(3) 1.0610(3) 0.0254(7) Uani 1 1 d . . . . .
C512 C 0.3391(4) 0.2742(3) 1.1056(3) 0.0254(7) Uani 1 1 d . . . . .
C31 C 0.4161(5) 0.1007(4) 0.3835(4) 0.0372(9) Uani 1 1 d . . . . .
H31A H 0.418491 0.160153 0.3537 0.056 Uiso 1 1 calc R U . . .
H31B H 0.341367 0.022961 0.312361 0.056 Uiso 1 1 calc R U . . .
H31C H 0.516393 0.086415 0.41095 0.056 Uiso 1 1 calc R U . . .
C61 C 0.3085(4) 0.2494(3) 0.7072(3) 0.0246(7) Uani 1 1 d . . . . .
C12 C -0.2809(4) 0.2912(4) 0.8052(3) 0.0359(9) Uani 1 1 d . . . . .
H12A H -0.36594 0.311611 0.827183 0.054 Uiso 1 1 calc R U . . .
H12B H -0.30593 0.202294 0.746546 0.054 Uiso 1 1 calc R U . . .
H12C H -0.261229 0.334843 0.762092 0.054 Uiso 1 1 calc R U . . .
C511 C 0.1265(4) -0.0616(3) 0.5958(3) 0.0278(7) Uani 1 1 d . . . . .
C11 C 0.4451(4) 0.4537(3) 0.7684(4) 0.0350(8) Uani 1 1 d . . . . .
H11A H 0.515818 0.488219 0.745276 0.053 Uiso 1 1 calc R U . . .
H11B H 0.498727 0.467516 0.856433 0.053 Uiso 1 1 calc R U . . .
H11C H 0.362839 0.493946 0.765302 0.053 Uiso 1 1 calc R U . . .
C51 C 0.2613(4) 0.1188(3) 0.6190(3) 0.0257(7) Uani 1 1 d . . . . .
C41 C 0.3010(4) 0.0665(3) 0.5142(3) 0.0253(7) Uani 1 1 d . . . . .
C6F1 C -0.0057(4) -0.0467(3) 0.8319(4) 0.0303(8) Uani 1 1 d . . . . .
H6F1 H -0.000232 0.015563 0.912457 0.036 Uiso 1 1 calc R U . . .
C2F1 C 0.0529(4) -0.1030(3) 0.6574(3) 0.0274(7) Uani 1 1 d . . . . .
C21 C 0.4128(4) 0.2750(3) 0.5687(3) 0.0298(8) Uani 1 1 d . . . . .
C4F1 C -0.0963(4) -0.2560(3) 0.6647(4) 0.0341(8) Uani 1 1 d . . . . .
H4F1 H -0.149741 -0.338936 0.62825 0.041 Uiso 1 1 calc R U . . .
C5F2 C 0.6319(4) 0.0957(4) 0.9640(4) 0.0376(9) Uani 1 1 d . . . . .
H5F2 H 0.695641 0.054066 0.927784 0.045 Uiso 1 1 calc R U . . .
C62 C -0.0226(4) 0.2829(3) 0.9144(3) 0.0255(7) Uani 1 1 d . . . . .
C6F2 C 0.4881(4) 0.0868(3) 0.8851(4) 0.0316(8) Uani 1 1 d . . . . .
H6F2 H 0.453721 0.037511 0.793505 0.038 Uiso 1 1 calc R U . . .
C32 C -0.0238(5) 0.5364(4) 1.2730(4) 0.0400(9) Uani 1 1 d . . . . .
H32A H -0.048229 0.608693 1.268412 0.06 Uiso 1 1 calc R U . . .
H32B H 0.075611 0.561886 1.344926 0.06 Uiso 1 1 calc R U . . .
H32C H -0.100868 0.49778 1.287607 0.06 Uiso 1 1 calc R U . . .
C22 C -0.1483(4) 0.4108(3) 1.0398(4) 0.0309(8) Uani 1 1 d . . . . .
H512 H 0.368(4) 0.322(3) 1.197(4) 0.021(9) Uiso 1 1 d . . . . .
H511 H 0.131(4) -0.120(4) 0.517(4) 0.036(11) Uiso 1 1 d . . . . .
H61 H 0.297(5) 0.375(4) 0.854(4) 0.041(12) Uiso 1 1 d . . . . .
H62 H -0.084(5) 0.189(4) 0.733(5) 0.050(14) Uiso 1 1 d . . . . .

loop_
_atom_site_aniso_label
_atom_site_aniso_U_11
_atom_site_aniso_U_22
_atom_site_aniso_U_33
_atom_site_aniso_U_23
_atom_site_aniso_U_13
_atom_site_aniso_U_12
NI 0.0278(3) 0.0196(2) 0.0243(3) 0.00797(19) 0.01098(19) 0.00826(18)
O42 0.0325(13) 0.0246(12) 0.0242(12) 0.0075(10) 0.0081(11) 0.0090(10)
O41 0.0326(13) 0.0240(13) 0.0249(12) 0.0052(10) 0.0106(10) 0.0076(10)
O22 0.0360(14) 0.0308(14) 0.0360(14) 0.0099(12) 0.0161(12) 0.0183(12)
O21 0.0446(15) 0.0348(15) 0.0434(15) 0.0225(13) 0.0234(13) 0.0073(12)
N11 0.0307(15) 0.0213(14) 0.0307(15) 0.0126(12) 0.0132(13) 0.0078(12)
OW 0.072(2) 0.0492(19) 0.0429(17) 0.0182(15) 0.0293(16) 0.0133(16)
N31 0.0313(16) 0.0306(16) 0.0279(15) 0.0140(13) 0.0143(13) 0.0098(13)
N52 0.0286(15) 0.0168(13) 0.0276(14) 0.0104(12) 0.0120(12) 0.0075(11)
N12 0.0273(15) 0.0234(15) 0.0283(15) 0.0079(12) 0.0105(12) 0.0116(12)
N1F2 0.0294(15) 0.0185(14) 0.0249(14) 0.0070(11) 0.0109(12) 0.0074(11)
N1F1 0.0254(14) 0.0222(14) 0.0266(14) 0.0108(12) 0.0110(12) 0.0089(11)
C4F2 0.0276(18) 0.036(2) 0.036(2) 0.0152(17) 0.0071(16) 0.0124(16)
N32 0.0355(17) 0.0251(15) 0.0260(15) 0.0061(12) 0.0144(13) 0.0135(13)
N51 0.0238(14) 0.0227(14) 0.0258(14) 0.0103(12) 0.0098(12) 0.0074(11)
C5F1 0.0297(18) 0.034(2) 0.040(2) 0.0239(17) 0.0138(16) 0.0093(15)
N62 0.0333(16) 0.0223(15) 0.0234(15) 0.0074(12) 0.0093(13) 0.0092(12)
N61 0.0310(15) 0.0196(15) 0.0296(15) 0.0099(13) 0.0131(13) 0.0097(12)
C42 0.0303(18) 0.0185(16) 0.0317(18) 0.0101(14) 0.0138(15) 0.0069(13)
C52 0.0264(17) 0.0190(16) 0.0274(17) 0.0103(13) 0.0114(14) 0.0090(13)
C3F1 0.037(2) 0.0247(18) 0.0302(18) 0.0105(15) 0.0115(16) 0.0071(15)
C3F2 0.0335(19) 0.0252(18) 0.0266(17) 0.0092(15) 0.0073(15) 0.0074(15)
C2F2 0.0281(17) 0.0180(16) 0.0272(17) 0.0106(14) 0.0099(14) 0.0047(13)
C512 0.0278(17) 0.0202(16) 0.0256(17) 0.0092(14) 0.0113(14) 0.0073(13)
C31 0.046(2) 0.041(2) 0.0309(19) 0.0189(17) 0.0202(17) 0.0168(18)
C61 0.0239(16) 0.0251(17) 0.0267(17) 0.0135(14) 0.0111(14) 0.0115(13)
C12 0.0297(19) 0.036(2) 0.0298(19) 0.0096(16) 0.0078(15) 0.0161(16)
C511 0.0304(18) 0.0210(17) 0.0251(17) 0.0080(14) 0.0089(14) 0.0080(14)
C11 0.037(2) 0.0217(18) 0.042(2) 0.0134(16) 0.0160(17) 0.0060(15)
C51 0.0255(16) 0.0222(16) 0.0268(17) 0.0104(14) 0.0102(14) 0.0090(13)
C41 0.0226(16) 0.0257(17) 0.0247(16) 0.0115(14) 0.0076(13) 0.0104(13)
C6F1 0.0310(18) 0.0255(18) 0.0322(18) 0.0134(15) 0.0123(15) 0.0087(14)
C2F1 0.0291(17) 0.0233(17) 0.0257(17) 0.0108(14) 0.0085(14) 0.0101(14)
C21 0.0251(17) 0.0293(19) 0.0323(19) 0.0151(16) 0.0098(15) 0.0072(14)
C4F1 0.0320(19) 0.0253(18) 0.037(2) 0.0144(16) 0.0080(16) 0.0030(15)
C5F2 0.036(2) 0.036(2) 0.038(2) 0.0153(17) 0.0165(17) 0.0182(17)
C62 0.0268(17) 0.0181(16) 0.0310(18) 0.0111(14) 0.0134(14) 0.0061(13)
C6F2 0.0326(19) 0.0290(19) 0.0296(18) 0.0112(15) 0.0136(15) 0.0119(15)
C32 0.043(2) 0.038(2) 0.0278(19) 0.0074(17) 0.0139(17) 0.0201(18)
C22 0.038(2) 0.0201(17) 0.0336(19) 0.0105(15) 0.0167(16) 0.0131(15)

loop_
_atom_type_symbol
_atom_type_description
_atom_type_scat_dispersion_real
_atom_type_scat_dispersion_imag
_atom_type_scat_source
C C 0.0033 0.0016 'International Tables Vol C Tables 4.2.6.8 and 6.1.1.4'
H H 0 0 'International Tables Vol C Tables 4.2.6.8 and 6.1.1.4'
N N 0.0061 0.0033 'International Tables Vol C Tables 4.2.6.8 and 6.1.1.4'
O O 0.0106 0.006 'International Tables Vol C Tables 4.2.6.8 and 6.1.1.4'
Ni Ni 0.3393 1.1124 'International Tables Vol C Tables 4.2.6.8 and 6.1.1.4'

loop_
_exptl_crystal_face_index_h
_exptl_crystal_face_index_k
_exptl_crystal_face_index_l
_exptl_crystal_face_perp_dist
0 -3 1 0.07
0 5 -1 0.103
11 -1 -7 0.21
-10 1 7 0.17
-1 12 9 0.052
0 -3 -2 0.079
-1 -4 -9 0.071
0 1 2 0.074
0 0 -1 0.05
-1 1 18 0.076

loop_
_geom_angle_atom_site_label_1
_geom_angle_atom_site_label_2
_geom_angle_atom_site_label_3
_geom_angle
_geom_angle_site_symmetry_1
_geom_angle_site_symmetry_3
N52 NI N61 99.00(12) . .
N52 NI N51 170.60(11) . .
N61 NI N51 79.78(11) . .
N52 NI N62 79.26(12) . .
N61 NI N62 94.85(12) . .
N51 NI N62 110.10(12) . .
N52 NI N1F1 103.54(11) . .
N61 NI N1F1 157.46(12) . .
N51 NI N1F1 78.02(11) . .
N62 NI N1F1 89.15(11) . .
N52 NI N1F2 78.40(11) . .
N61 NI N1F2 91.32(11) . .
N51 NI N1F2 92.28(11) . .
N62 NI N1F2 157.50(12) . .
N1F1 NI N1F2 93.39(11) . .
C21 N11 C61 123.7(3) . .
C21 N11 C11 117.0(3) . .
C61 N11 C11 119.0(3) . .
C21 N31 C41 124.2(3) . .
C21 N31 C31 116.8(3) . .
C41 N31 C31 118.9(3) . .
C512 N52 C52 128.1(3) . .
C512 N52 NI 117.1(2) . .
C52 N52 NI 114.7(2) . .
C22 N12 C62 123.7(3) . .
C22 N12 C12 117.0(3) . .
C62 N12 C12 119.3(3) . .
C6F2 N1F2 C2F2 118.8(3) . .
C6F2 N1F2 NI 129.8(2) . .
C2F2 N1F2 NI 111.1(2) . .
C6F1 N1F1 C2F1 118.6(3) . .
C6F1 N1F1 NI 128.6(2) . .
C2F1 N1F1 NI 112.5(2) . .
C5F2 C4F2 C3F2 119.5(3) . .
C5F2 C4F2 H4F2 120.2 . .
C3F2 C4F2 H4F2 120.2 . .
C22 N32 C42 125.0(3) . .
C22 N32 C32 116.3(3) . .
C42 N32 C32 118.7(3) . .
C511 N51 C51 128.8(3) . .
C511 N51 NI 117.1(2) . .
C51 N51 NI 113.8(2) . .
C4F1 C5F1 C6F1 118.7(3) . .
C4F1 C5F1 H5F1 120.7 . .
C6F1 C5F1 H5F1 120.7 . .
C62 N62 NI 112.8(2) . .
C62 N62 H62 125(3) . .
NI N62 H62 122(3) . .
C61 N61 NI 113.0(2) . .
C61 N61 H61 117(3) . .
NI N61 H61 129(3) . .
O42 C42 C52 125.6(3) . .
O42 C42 N32 119.2(3) . .
C52 C42 N32 115.1(3) . .
N52 C52 C42 124.3(3) . .
N52 C52 C62 112.9(3) . .
C42 C52 C62 122.8(3) . .
C4F1 C3F1 C2F1 119.8(3) . .
C4F1 C3F1 H3F1 120.1 . .
C2F1 C3F1 H3F1 120.1 . .
C4F2 C3F2 C2F2 119.2(3) . .
C4F2 C3F2 H3F2 120.4 . .
C2F2 C3F2 H3F2 120.4 . .
N1F2 C2F2 C3F2 121.0(3) . .
N1F2 C2F2 C512 116.5(3) . .
C3F2 C2F2 C512 122.4(3) . .
N52 C512 C2F2 116.7(3) . .
N52 C512 H512 124(2) . .
C2F2 C512 H512 119(2) . .
N31 C31 H31A 109.5 . .
N31 C31 H31B 109.5 . .
H31A C31 H31B 109.5 . .
N31 C31 H31C 109.5 . .
H31A C31 H31C 109.5 . .
H31B C31 H31C 109.5 . .
N61 C61 N11 123.4(3) . .
N61 C61 C51 119.9(3) . .
N11 C61 C51 116.7(3) . .
N12 C12 H12A 109.5 . .
N12 C12 H12B 109.5 . .
H12A C12 H12B 109.5 . .
N12 C12 H12C 109.5 . .
H12A C12 H12C 109.5 . .
H12B C12 H12C 109.5 . .
N51 C511 C2F1 116.2(3) . .
N51 C511 H511 124(2) . .
C2F1 C511 H511 120(2) . .
N11 C11 H11A 109.5 . .
N11 C11 H11B 109.5 . .
H11A C11 H11B 109.5 . .
N11 C11 H11C 109.5 . .
H11A C11 H11C 109.5 . .
H11B C11 H11C 109.5 . .
N51 C51 C41 125.5(3) . .
N51 C51 C61 113.0(3) . .
C41 C51 C61 121.4(3) . .
O41 C41 C51 125.0(3) . .
O41 C41 N31 118.8(3) . .
C51 C41 N31 116.2(3) . .
N1F1 C6F1 C5F1 123.3(3) . .
N1F1 C6F1 H6F1 118.4 . .
C5F1 C6F1 H6F1 118.4 . .
N1F1 C2F1 C3F1 121.0(3) . .
N1F1 C2F1 C511 115.9(3) . .
C3F1 C2F1 C511 123.1(3) . .
O21 C21 N11 121.6(3) . .
O21 C21 N31 121.1(3) . .
N11 C21 N31 117.3(3) . .
C5F1 C4F1 C3F1 118.6(3) . .
C5F1 C4F1 H4F1 120.7 . .
C3F1 C4F1 H4F1 120.7 . .
C4F2 C5F2 C6F2 118.4(3) . .
C4F2 C5F2 H5F2 120.8 . .
C6F2 C5F2 H5F2 120.8 . .
N62 C62 N12 123.7(3) . .
N62 C62 C52 120.1(3) . .
N12 C62 C52 116.2(3) . .
N1F2 C6F2 C5F2 123.1(3) . .
N1F2 C6F2 H6F2 118.5 . .
C5F2 C6F2 H6F2 118.5 . .
N32 C32 H32A 109.5 . .
N32 C32 H32B 109.5 . .
H32A C32 H32B 109.5 . .
N32 C32 H32C 109.5 . .
H32A C32 H32C 109.5 . .
H32B C32 H32C 109.5 . .
O22 C22 N32 122.1(3) . .
O22 C22 N12 121.0(3) . .
N32 C22 N12 116.9(3) . .

loop_
_geom_bond_atom_site_label_1
_geom_bond_atom_site_label_2
_geom_bond_distance
_geom_bond_site_symmetry_2
NI N52 2.027(3) .
NI N61 2.035(3) .
NI N51 2.037(3) .
NI N62 2.057(3) .
NI N1F1 2.103(3) .
NI N1F2 2.130(3) .
O42 C42 1.228(4) .
O41 C41 1.236(4) .
O22 C22 1.210(4) .
O21 C21 1.207(4) .
N11 C21 1.370(5) .
N11 C61 1.384(4) .
N11 C11 1.462(4) .
N31 C21 1.374(5) .
N31 C41 1.400(4) .
N31 C31 1.451(4) .
N52 C512 1.290(4) .
N52 C52 1.367(4) .
N12 C22 1.379(4) .
N12 C62 1.393(4) .
N12 C12 1.458(4) .
N1F2 C6F2 1.318(4) .
N1F2 C2F2 1.354(4) .
N1F1 C6F1 1.313(5) .
N1F1 C2F1 1.352(4) .
C4F2 C5F2 1.370(6) .
C4F2 C3F2 1.373(5) .
C4F2 H4F2 0.95 .
N32 C22 1.368(5) .
N32 C42 1.405(4) .
N32 C32 1.465(4) .
N51 C511 1.287(4) .
N51 C51 1.357(4) .
C5F1 C4F1 1.373(5) .
C5F1 C6F1 1.381(5) .
C5F1 H5F1 0.95 .
N62 C62 1.291(5) .
N62 H62 0.82(5) .
N61 C61 1.285(4) .
N61 H61 0.90(5) .
C42 C52 1.404(5) .
C52 C62 1.421(5) .
C3F1 C4F1 1.374(5) .
C3F1 C2F1 1.383(5) .
C3F1 H3F1 0.95 .
C3F2 C2F2 1.384(5) .
C3F2 H3F2 0.95 .
C2F2 C512 1.443(5) .
C512 H512 0.95(4) .
C31 H31A 0.98 .
C31 H31B 0.98 .
C31 H31C 0.98 .
C61 C51 1.437(5) .
C12 H12A 0.98 .
C12 H12B 0.98 .
C12 H12C 0.98 .
C511 C2F1 1.446(5) .
C511 H511 0.95(4) .
C11 H11A 0.98 .
C11 H11B 0.98 .
C11 H11C 0.98 .
C51 C41 1.400(5) .
C6F1 H6F1 0.95 .
C4F1 H4F1 0.95 .
C5F2 C6F2 1.378(5) .
C5F2 H5F2 0.95 .
C6F2 H6F2 0.95 .
C32 H32A 0.98 .
C32 H32B 0.98 .
C32 H32C 0.98 .

loop_
_geom_torsion_atom_site_label_1
_geom_torsion_atom_site_label_2
_geom_torsion_atom_site_label_3
_geom_torsion_atom_site_label_4
_geom_torsion
_geom_torsion_site_symmetry_1
_geom_torsion_site_symmetry_2
_geom_torsion_site_symmetry_3
_geom_torsion_site_symmetry_4
C22 N32 C42 O42 -178.3(3) . . . .
C32 N32 C42 O42 -1.5(5) . . . .
C22 N32 C42 C52 2.3(5) . . . .
C32 N32 C42 C52 179.0(3) . . . .
C512 N52 C52 C42 5.1(6) . . . .
NI N52 C52 C42 -172.9(3) . . . .
C512 N52 C52 C62 -177.6(3) . . . .
NI N52 C52 C62 4.5(4) . . . .
O42 C42 C52 N52 0.7(6) . . . .
N32 C42 C52 N52 -179.9(3) . . . .
O42 C42 C52 C62 -176.4(3) . . . .
N32 C42 C52 C62 3.0(5) . . . .
C5F2 C4F2 C3F2 C2F2 -0.1(6) . . . .
C6F2 N1F2 C2F2 C3F2 1.0(5) . . . .
NI N1F2 C2F2 C3F2 -173.2(3) . . . .
C6F2 N1F2 C2F2 C512 178.8(3) . . . .
NI N1F2 C2F2 C512 4.6(4) . . . .
C4F2 C3F2 C2F2 N1F2 -0.5(5) . . . .
C4F2 C3F2 C2F2 C512 -178.1(3) . . . .
C52 N52 C512 C2F2 -176.7(3) . . . .
NI N52 C512 C2F2 1.2(4) . . . .
N1F2 C2F2 C512 N52 -4.0(5) . . . .
C3F2 C2F2 C512 N52 173.7(3) . . . .
NI N61 C61 N11 -177.1(2) . . . .
NI N61 C61 C51 2.1(4) . . . .
C21 N11 C61 N61 178.5(3) . . . .
C11 N11 C61 N61 4.9(5) . . . .
C21 N11 C61 C51 -0.8(5) . . . .
C11 N11 C61 C51 -174.4(3) . . . .
C51 N51 C511 C2F1 178.8(3) . . . .
NI N51 C511 C2F1 6.0(4) . . . .
C511 N51 C51 C41 -3.7(6) . . . .
NI N51 C51 C41 169.3(3) . . . .
C511 N51 C51 C61 179.8(3) . . . .
NI N51 C51 C61 -7.2(3) . . . .
N61 C61 C51 N51 3.4(4) . . . .
N11 C61 C51 N51 -177.3(3) . . . .
N61 C61 C51 C41 -173.2(3) . . . .
N11 C61 C51 C41 6.1(5) . . . .
N51 C51 C41 O41 -3.1(5) . . . .
C61 C51 C41 O41 173.2(3) . . . .
N51 C51 C41 N31 177.3(3) . . . .
C61 C51 C41 N31 -6.5(5) . . . .
C21 N31 C41 O41 -177.9(3) . . . .
C31 N31 C41 O41 1.7(5) . . . .
C21 N31 C41 C51 1.8(5) . . . .
C31 N31 C41 C51 -178.7(3) . . . .
C2F1 N1F1 C6F1 C5F1 2.3(5) . . . .
NI N1F1 C6F1 C5F1 175.6(3) . . . .
C4F1 C5F1 C6F1 N1F1 -0.2(5) . . . .
C6F1 N1F1 C2F1 C3F1 -2.7(5) . . . .
NI N1F1 C2F1 C3F1 -177.1(3) . . . .
C6F1 N1F1 C2F1 C511 176.9(3) . . . .
NI N1F1 C2F1 C511 2.5(4) . . . .
C4F1 C3F1 C2F1 N1F1 1.1(5) . . . .
C4F1 C3F1 C2F1 C511 -178.5(3) . . . .
N51 C511 C2F1 N1F1 -5.6(5) . . . .
N51 C511 C2F1 C3F1 173.9(3) . . . .
C61 N11 C21 O21 177.1(3) . . . .
C11 N11 C21 O21 -9.2(5) . . . .
C61 N11 C21 N31 -3.6(5) . . . .
C11 N11 C21 N31 170.0(3) . . . .
C41 N31 C21 O21 -177.5(3) . . . .
C31 N31 C21 O21 2.9(5) . . . .
C41 N31 C21 N11 3.2(5) . . . .
C31 N31 C21 N11 -176.4(3) . . . .
C6F1 C5F1 C4F1 C3F1 -1.4(5) . . . .
C2F1 C3F1 C4F1 C5F1 1.0(5) . . . .
C3F2 C4F2 C5F2 C6F2 0.1(6) . . . .
NI N62 C62 N12 -179.2(3) . . . .
NI N62 C62 C52 -0.1(4) . . . .
C22 N12 C62 N62 -176.0(3) . . . .
C12 N12 C62 N62 2.0(5) . . . .
C22 N12 C62 C52 4.9(5) . . . .
C12 N12 C62 C52 -177.1(3) . . . .
N52 C52 C62 N62 -2.9(5) . . . .
C42 C52 C62 N62 174.5(3) . . . .
N52 C52 C62 N12 176.2(3) . . . .
C42 C52 C62 N12 -6.4(5) . . . .
C2F2 N1F2 C6F2 C5F2 -1.0(5) . . . .
NI N1F2 C6F2 C5F2 171.9(3) . . . .
C4F2 C5F2 C6F2 N1F2 0.5(6) . . . .
C42 N32 C22 O22 176.7(3) . . . .
C32 N32 C22 O22 -0.1(5) . . . .
C42 N32 C22 N12 -3.7(5) . . . .
C32 N32 C22 N12 179.5(3) . . . .
C62 N12 C22 O22 179.5(3) . . . .
C12 N12 C22 O22 1.4(5) . . . .
C62 N12 C22 N32 -0.2(5) . . . .
C12 N12 C22 N32 -178.2(3) . . . .
